data_7711111
loop_
_publ_author_name
'Rain Talosig, A.'
'Cosio, Mario N.'
'Morse, Benjamin'
'Nguyen, Vinh T.'
'Kosanovich, Alex J.'
'Pell, Christopher J.'
'Li, Chun'
'Bhuvanesh, Nattamai'
'Zhou, Jia'
'Larsen, Anna S.'
'Ozerov, Oleg. V.'

_publ_section_title
;
 Distinct modes of Si--H binding to Rh in complexes of a
 phosphine-diarylamido-silane (SiNP) pincer ligand
;
_journal_name_full 'Dalton Transactions'
_journal_paper_doi 10.1039/D2DT02175G
_journal_year 2022
_chemical_absolute_configuration ad
_chemical_formula_moiety 'C44 H56 N O3 P2 Rh Si'
_chemical_formula_sum 'C44 H56 N O3 P2 Rh Si'
_chemical_formula_weight 839.83
_space_group_crystal_system orthorhombic
_space_group_IT_number 19
_space_group_name_Hall 'P 2ac 2ab'
_space_group_name_H-M_alt 'P 21 21 21'
_atom_sites_solution_hydrogens mixed
_atom_sites_solution_primary dual
_audit_creation_date 2021-03-23
_audit_creation_method
;
Olex2 1.3
(compiled 2020.11.12 svn.r5f609507 for OlexSys, GUI svn.r6272)
;
_audit_update_record
;
2021-03-24 deposited with the CCDC.	2022-08-31 downloaded from the CCDC.
;
_cell_angle_alpha 90
_cell_angle_beta 90
_cell_angle_gamma 90
_cell_formula_units_Z 4
_cell_length_a 12.9201(9)
_cell_length_b 17.5604(12)
_cell_length_c 18.3558(13)
_cell_measurement_reflns_used 9828
_cell_measurement_temperature 100.0
_cell_measurement_theta_max 25.340
_cell_measurement_theta_min 2.249
_cell_volume 4164.6(5)
_computing_cell_refinement 'SAINT V8.38A (Bruker, 2018)'
_computing_data_collection 'APEX2 (Bruker, 2012)'
_computing_data_reduction 'SAINT V8.38A (Bruker, 2018)'
_computing_molecular_graphics 'Olex2 1.3 (Dolomanov et al., 2009)'
_computing_publication_material 'Olex2 1.3 (Dolomanov et al., 2009)'
_computing_structure_refinement 'SHELXL 2018/3 (Sheldrick, 2015)'
_computing_structure_solution 'SHELXT 2018/2 (Sheldrick, 2018)'
_diffrn_ambient_temperature 100.0
_diffrn_measured_fraction_theta_full 0.998
_diffrn_measured_fraction_theta_max 0.998
_diffrn_measurement_device_type 'Bruker Smart Breeze CCD'
_diffrn_measurement_method '\f and \w scans'
_diffrn_radiation_type MoK\a
_diffrn_radiation_wavelength 0.71073
_diffrn_reflns_av_R_equivalents 0.0324
_diffrn_reflns_av_unetI/netI 0.0228
_diffrn_reflns_Laue_measured_fraction_full 0.998
_diffrn_reflns_Laue_measured_fraction_max 0.998
_diffrn_reflns_limit_h_max 15
_diffrn_reflns_limit_h_min -15
_diffrn_reflns_limit_k_max 21
_diffrn_reflns_limit_k_min -21
_diffrn_reflns_limit_l_max 21
_diffrn_reflns_limit_l_min -22
_diffrn_reflns_number 45657
_diffrn_reflns_point_group_measured_fraction_full 0.999
_diffrn_reflns_point_group_measured_fraction_max 0.998
_diffrn_reflns_theta_full 25.242
_diffrn_reflns_theta_max 25.359
_diffrn_reflns_theta_min 2.722
_diffrn_source '2 kW sealed X-ray tube'
_diffrn_source_current 30.0
_diffrn_source_power 1.5
_diffrn_source_voltage 50.0
_diffrn_standards_number 0
_exptl_absorpt_coefficient_mu 0.555
_exptl_absorpt_correction_T_max 0.4288
_exptl_absorpt_correction_T_min 0.3911
_exptl_absorpt_correction_type multi-scan
_exptl_absorpt_process_details
;
SADABS-2016/2 (Bruker,2016/2) was used for absorption correction.
wR2(int) was 0.0458 before and 0.0426 after correction.
The Ratio of minimum to maximum transmission is 0.9121.
The \l/2 correction factor is Not present.
;
_exptl_crystal_colour orange
_exptl_crystal_colour_primary orange
_exptl_crystal_density_diffrn 1.339
_exptl_crystal_description block
_exptl_crystal_F_000 1760
_exptl_crystal_size_max 0.23
_exptl_crystal_size_mid 0.193
_exptl_crystal_size_min 0.116
_refine_diff_density_max 0.900
_refine_diff_density_min -0.477
_refine_diff_density_rms 0.056
_refine_ls_abs_structure_details
;
 Flack x determined using 3092 quotients [(I+)-(I-)]/[(I+)+(I-)]
 (Parsons, Flack and Wagner, Acta Cryst. B69 (2013) 249-259).
;
_refine_ls_abs_structure_Flack -0.048(7)
_refine_ls_extinction_method none
_refine_ls_goodness_of_fit_ref 1.051
_refine_ls_hydrogen_treatment mixed
_refine_ls_matrix_type full
_refine_ls_number_parameters 483
_refine_ls_number_reflns 7619
_refine_ls_number_restraints 1
_refine_ls_restrained_S_all 1.051
_refine_ls_R_factor_all 0.0281
_refine_ls_R_factor_gt 0.0253
_refine_ls_shift/su_max 0.002
_refine_ls_shift/su_mean 0.000
_refine_ls_structure_factor_coef Fsqd
_refine_ls_weighting_details 'w=1/[\s^2^(Fo^2^)+(0.0290P)^2^+2.5451P] where P=(Fo^2^+2Fc^2^)/3'
_refine_ls_weighting_scheme calc
_refine_ls_wR_factor_gt 0.0589
_refine_ls_wR_factor_ref 0.0602
_reflns_Friedel_coverage 0.797
_reflns_Friedel_fraction_full 1.000
_reflns_Friedel_fraction_max 0.999
_reflns_number_gt 7216
_reflns_number_total 7619
_reflns_threshold_expression 'I > 2\s(I)'
_cod_data_source_file d2dt02175g3.cif
_cod_data_source_block rt70717
_cod_database_code 7711111
_shelx_shelxl_version_number 2018/3
_shelx_space_group_comment
;
The symmetry employed for this shelxl refinement is uniquely defined
by the following loop, which should always be used as a source of
symmetry information in preference to the above space-group names.
They are only intended as comments.
;
_shelx_estimated_absorpt_t_max 0.938
_shelx_estimated_absorpt_t_min 0.883
_olex2_refinement_description
;
1. Fixed Uiso
 At 1.2 times of:
  All C(H) groups
 At 1.5 times of:
  All C(H,H,H) groups
2. Restrained distances
 Rh1-H1 \\sim Si1-H1
 with sigma of 0.005
3.a Ternary CH refined with riding coordinates:
 C15(H15), C18(H18), C21(H21), C24(H24)
3.b Aromatic/amide H refined with riding coordinates:
 C3(H3), C5(H5), C6(H6), C9(H9), C10(H10), C12(H12), C28(H28), C29(H29),
 C30(H30), C31(H31), C32(H32), C34(H34), C35(H35), C36(H36), C37(H37), C38(H38),
  C40(H40), C41(H41), C42(H42), C43(H43), C44(H44)
3.c Idealised Me refined as rotating group:
 C7(H7A,H7B,H7C), C14(H14A,H14B,H14C), C16(H16A,H16B,H16C), C17(H17A,H17B,
 H17C), C19(H19A,H19B,H19C), C20(H20A,H20B,H20C), C22(H22A,H22B,H22C), C23(H23A,
 H23B,H23C), C25(H25A,H25B,H25C), C26(H26A,H26B,H26C)
;
_olex2_submission_special_instructions 'No special instructions were received'

loop_
_space_group_symop_operation_xyz
'x, y, z'
'-x+1/2, -y, z+1/2'
'-x, y+1/2, -z+1/2'
'x+1/2, -y+1/2, -z'

loop_
_atom_site_label
_atom_site_type_symbol
_atom_site_fract_x
_atom_site_fract_y
_atom_site_fract_z
_atom_site_U_iso_or_equiv
_atom_site_adp_type
_atom_site_occupancy
_atom_site_site_symmetry_order
_atom_site_calc_flag
_atom_site_refinement_flags_posn
_atom_site_refinement_flags_adp
_atom_site_refinement_flags_occupancy
_atom_site_disorder_assembly
_atom_site_disorder_group
Rh1 Rh 0.48158(2) 0.52820(2) 0.49895(2) 0.01448(7) Uani 1 1 d D . . . .
P1 P 0.36515(7) 0.50356(5) 0.58790(5) 0.0153(2) Uani 1 1 d . . . . .
P2 P 0.62128(7) 0.54287(5) 0.56251(5) 0.0163(2) Uani 1 1 d . . . . .
Si1 Si 0.53976(7) 0.53176(6) 0.35271(5) 0.0167(2) Uani 1 1 d D . . . .
O1 O 0.70854(17) 0.58271(14) 0.51117(14) 0.0217(6) Uani 1 1 d . . . . .
O2 O 0.68718(18) 0.47608(14) 0.60319(13) 0.0207(5) Uani 1 1 d . . . . .
O3 O 0.63051(19) 0.59358(14) 0.63616(13) 0.0204(5) Uani 1 1 d . . . . .
N1 N 0.3456(2) 0.52312(18) 0.43611(15) 0.0156(6) Uani 1 1 d . . . . .
C1 C 0.2598(3) 0.4842(2) 0.4624(2) 0.0172(8) Uani 1 1 d . . . . .
C2 C 0.2561(3) 0.4661(2) 0.53700(18) 0.0151(7) Uani 1 1 d . . . . .
C3 C 0.1726(3) 0.4256(2) 0.5656(2) 0.0194(8) Uani 1 1 d . . . . .
H3 H 0.171871 0.414457 0.616230 0.023 Uiso 1 1 calc R U . . .
C4 C 0.0906(3) 0.4011(2) 0.5228(2) 0.0208(9) Uani 1 1 d . . . . .
C5 C 0.0955(3) 0.4189(2) 0.4489(2) 0.0211(8) Uani 1 1 d . . . . .
H5 H 0.040592 0.402706 0.418099 0.025 Uiso 1 1 calc R U . . .
C6 C 0.1767(3) 0.4590(2) 0.41854(19) 0.0197(8) Uani 1 1 d . . . . .
H6 H 0.176686 0.469720 0.367812 0.024 Uiso 1 1 calc R U . . .
C7 C 0.0020(3) 0.3564(2) 0.5540(2) 0.0308(10) Uani 1 1 d . . . . .
H7A H -0.058254 0.361063 0.521805 0.046 Uiso 1 1 calc R U . . .
H7B H -0.015431 0.376327 0.602300 0.046 Uiso 1 1 calc R U . . .
H7C H 0.021738 0.302711 0.558064 0.046 Uiso 1 1 calc R U . . .
C8 C 0.3334(3) 0.5720(2) 0.37659(19) 0.0152(8) Uani 1 1 d . . . . .
C9 C 0.2425(3) 0.6142(2) 0.36407(19) 0.0178(8) Uani 1 1 d . . . . .
H9 H 0.184062 0.606787 0.394645 0.021 Uiso 1 1 calc R U . . .
C10 C 0.2375(3) 0.6660(2) 0.30802(19) 0.0183(8) Uani 1 1 d . . . . .
H10 H 0.175642 0.694307 0.301190 0.022 Uiso 1 1 calc R U . . .
C11 C 0.3205(3) 0.6782(2) 0.26088(19) 0.0180(8) Uani 1 1 d . . . . .
C12 C 0.4098(3) 0.6360(2) 0.27252(19) 0.0182(8) Uani 1 1 d . . . . .
H12 H 0.467065 0.643087 0.240803 0.022 Uiso 1 1 calc R U . . .
C13 C 0.4181(3) 0.5833(2) 0.32965(19) 0.0160(7) Uani 1 1 d . . . . .
C14 C 0.3132(3) 0.7370(2) 0.2014(2) 0.0247(9) Uani 1 1 d . . . . .
H14A H 0.270391 0.717217 0.161576 0.037 Uiso 1 1 calc R U . . .
H14B H 0.382645 0.748542 0.183024 0.037 Uiso 1 1 calc R U . . .
H14C H 0.281685 0.783534 0.220845 0.037 Uiso 1 1 calc R U . . .
C15 C 0.3876(3) 0.4322(2) 0.6595(2) 0.0240(8) Uani 1 1 d . . . . .
H15 H 0.319314 0.421146 0.682903 0.029 Uiso 1 1 calc R U . . .
C16 C 0.4254(3) 0.3589(2) 0.6242(2) 0.0310(10) Uani 1 1 d . . . . .
H16A H 0.374773 0.341820 0.587954 0.047 Uiso 1 1 calc R U . . .
H16B H 0.433584 0.319514 0.661657 0.047 Uiso 1 1 calc R U . . .
H16C H 0.492089 0.368006 0.600394 0.047 Uiso 1 1 calc R U . . .
C17 C 0.4606(3) 0.4606(2) 0.7191(2) 0.0295(9) Uani 1 1 d . . . . .
H17A H 0.528921 0.470713 0.698002 0.044 Uiso 1 1 calc R U . . .
H17B H 0.466857 0.421644 0.757071 0.044 Uiso 1 1 calc R U . . .
H17C H 0.432878 0.507515 0.740327 0.044 Uiso 1 1 calc R U . . .
C18 C 0.3138(3) 0.5900(2) 0.6327(2) 0.0225(9) Uani 1 1 d . . . . .
H18 H 0.371754 0.613552 0.660899 0.027 Uiso 1 1 calc R U . . .
C19 C 0.2249(3) 0.5744(3) 0.6862(2) 0.0328(10) Uani 1 1 d . . . . .
H19A H 0.165790 0.553062 0.659722 0.049 Uiso 1 1 calc R U . . .
H19B H 0.204200 0.622183 0.709696 0.049 Uiso 1 1 calc R U . . .
H19C H 0.247969 0.538137 0.723372 0.049 Uiso 1 1 calc R U . . .
C20 C 0.2811(3) 0.6469(2) 0.5741(2) 0.0244(9) Uani 1 1 d . . . . .
H20A H 0.340718 0.659206 0.543245 0.037 Uiso 1 1 calc R U . . .
H20B H 0.255324 0.693410 0.597260 0.037 Uiso 1 1 calc R U . . .
H20C H 0.226220 0.624453 0.544067 0.037 Uiso 1 1 calc R U . . .
C21 C 0.5445(3) 0.4281(2) 0.3264(2) 0.0244(9) Uani 1 1 d . . . . .
H21 H 0.610215 0.406560 0.346498 0.029 Uiso 1 1 calc R U . . .
C22 C 0.4556(3) 0.3798(2) 0.3555(2) 0.0323(10) Uani 1 1 d . . . . .
H22A H 0.459704 0.377249 0.408739 0.048 Uiso 1 1 calc R U . . .
H22B H 0.460328 0.328287 0.335208 0.048 Uiso 1 1 calc R U . . .
H22C H 0.389493 0.402784 0.341196 0.048 Uiso 1 1 calc R U . . .
C23 C 0.5509(3) 0.4229(3) 0.2431(2) 0.0331(10) Uani 1 1 d . . . . .
H23A H 0.494815 0.452780 0.221336 0.050 Uiso 1 1 calc R U . . .
H23B H 0.544275 0.369523 0.228046 0.050 Uiso 1 1 calc R U . . .
H23C H 0.617722 0.442889 0.226571 0.050 Uiso 1 1 calc R U . . .
C24 C 0.6536(3) 0.5826(2) 0.3112(2) 0.0211(8) Uani 1 1 d . . . . .
H24 H 0.641634 0.584667 0.257385 0.025 Uiso 1 1 calc R U . . .
C25 C 0.7561(3) 0.5400(2) 0.3236(2) 0.0267(9) Uani 1 1 d . . . . .
H25A H 0.769131 0.535431 0.375981 0.040 Uiso 1 1 calc R U . . .
H25B H 0.812765 0.568326 0.300699 0.040 Uiso 1 1 calc R U . . .
H25C H 0.751623 0.489080 0.301934 0.040 Uiso 1 1 calc R U . . .
C26 C 0.6622(3) 0.6655(2) 0.3384(2) 0.0257(9) Uani 1 1 d . . . . .
H26A H 0.596213 0.691779 0.330574 0.039 Uiso 1 1 calc R U . . .
H26B H 0.717079 0.691823 0.311509 0.039 Uiso 1 1 calc R U . . .
H26C H 0.678789 0.665593 0.390534 0.039 Uiso 1 1 calc R U . . .
C27 C 0.8048(3) 0.6110(2) 0.5338(2) 0.0195(8) Uani 1 1 d . . . . .
C28 C 0.8916(3) 0.5659(2) 0.5263(2) 0.0234(8) Uani 1 1 d . . . . .
H28 H 0.885572 0.514564 0.510538 0.028 Uiso 1 1 calc R U . . .
C29 C 0.9883(3) 0.5970(2) 0.5422(2) 0.0234(8) Uani 1 1 d . . . . .
H29 H 1.048974 0.566956 0.536798 0.028 Uiso 1 1 calc R U . . .
C30 C 0.9959(3) 0.6721(2) 0.56599(19) 0.0233(8) Uani 1 1 d . . . . .
H30 H 1.061880 0.693146 0.576761 0.028 Uiso 1 1 calc R U . . .
C31 C 0.9082(3) 0.7160(2) 0.5740(2) 0.0223(8) Uani 1 1 d . . . . .
H31 H 0.913960 0.766877 0.591193 0.027 Uiso 1 1 calc R U . . .
C32 C 0.8120(3) 0.6864(2) 0.5571(2) 0.0210(8) Uani 1 1 d . . . . .
H32 H 0.751624 0.717010 0.561279 0.025 Uiso 1 1 calc R U . . .
C33 C 0.7043(3) 0.4029(2) 0.5770(2) 0.0197(8) Uani 1 1 d . . . . .
C34 C 0.7039(3) 0.3832(2) 0.5051(3) 0.0296(9) Uani 1 1 d . . . . .
H34 H 0.690352 0.420341 0.468684 0.036 Uiso 1 1 calc R U . . .
C35 C 0.7234(3) 0.3086(3) 0.4863(3) 0.0399(12) Uani 1 1 d . . . . .
H35 H 0.722479 0.294455 0.436292 0.048 Uiso 1 1 calc R U . . .
C36 C 0.7440(3) 0.2543(2) 0.5378(3) 0.0377(11) Uani 1 1 d . . . . .
H36 H 0.758046 0.203324 0.523628 0.045 Uiso 1 1 calc R U . . .
C37 C 0.7443(3) 0.2743(2) 0.6100(3) 0.0336(10) Uani 1 1 d . . . . .
H37 H 0.757955 0.236852 0.646153 0.040 Uiso 1 1 calc R U . . .
C38 C 0.7248(3) 0.3489(2) 0.6304(2) 0.0255(9) Uani 1 1 d . . . . .
H38 H 0.725352 0.362926 0.680329 0.031 Uiso 1 1 calc R U . . .
C39 C 0.5677(3) 0.6543(2) 0.6553(2) 0.0201(8) Uani 1 1 d . . . . .
C40 C 0.5427(3) 0.6592(2) 0.7288(2) 0.0241(8) Uani 1 1 d . . . . .
H40 H 0.568762 0.622833 0.762480 0.029 Uiso 1 1 calc R U . . .
C41 C 0.4795(3) 0.7174(2) 0.7521(2) 0.0311(9) Uani 1 1 d . . . . .
H41 H 0.460503 0.720832 0.801977 0.037 Uiso 1 1 calc R U . . .
C42 C 0.4436(3) 0.7711(2) 0.7030(2) 0.0337(10) Uani 1 1 d . . . . .
H42 H 0.399935 0.811150 0.719284 0.040 Uiso 1 1 calc R U . . .
C43 C 0.4708(3) 0.7666(2) 0.6304(2) 0.0287(9) Uani 1 1 d . . . . .
H43 H 0.446749 0.804089 0.597140 0.034 Uiso 1 1 calc R U . . .
C44 C 0.5334(3) 0.7075(2) 0.6058(2) 0.0227(8) Uani 1 1 d . . . . .
H44 H 0.552067 0.703902 0.555823 0.027 Uiso 1 1 calc R U . . .
H1 H 0.557(4) 0.539(3) 0.4351(8) 0.058(15) Uiso 1 1 d D . . . .

loop_
_atom_site_aniso_label
_atom_site_aniso_U_11
_atom_site_aniso_U_22
_atom_site_aniso_U_33
_atom_site_aniso_U_23
_atom_site_aniso_U_13
_atom_site_aniso_U_12
Rh1 0.01044(12) 0.01625(12) 0.01676(12) -0.00025(13) -0.00168(13) -0.00100(10)
P1 0.0122(4) 0.0198(5) 0.0138(4) 0.0018(4) 0.0001(4) -0.0024(4)
P2 0.0138(4) 0.0165(5) 0.0186(4) -0.0010(4) -0.0022(4) 0.0000(4)
Si1 0.0140(5) 0.0197(5) 0.0163(4) 0.0006(4) -0.0008(4) -0.0007(4)
O1 0.0139(11) 0.0296(13) 0.0215(15) -0.0019(12) -0.0011(11) -0.0042(10)
O2 0.0212(13) 0.0204(13) 0.0204(13) -0.0041(11) -0.0060(10) 0.0030(11)
O3 0.0187(13) 0.0217(13) 0.0207(13) -0.0020(11) -0.0030(11) 0.0020(11)
N1 0.0099(14) 0.0209(15) 0.0159(14) -0.0006(13) -0.0026(11) -0.0005(13)
C1 0.0143(18) 0.018(2) 0.0193(18) -0.0010(15) -0.0005(14) 0.0005(15)
C2 0.0104(16) 0.0162(18) 0.0187(18) 0.0003(15) -0.0005(13) 0.0015(15)
C3 0.0161(18) 0.021(2) 0.0210(19) 0.0045(15) 0.0029(15) -0.0006(16)
C4 0.0119(17) 0.0181(18) 0.032(2) 0.0028(15) -0.0005(14) -0.0024(14)
C5 0.0155(19) 0.0185(19) 0.029(2) -0.0032(16) -0.0058(16) -0.0029(15)
C6 0.0167(18) 0.024(2) 0.0184(18) -0.0011(16) -0.0018(14) -0.0014(16)
C7 0.020(2) 0.038(2) 0.034(2) 0.0107(18) -0.0010(18) -0.0083(18)
C8 0.0151(18) 0.0152(18) 0.0152(18) -0.0038(14) -0.0009(14) -0.0063(15)
C9 0.0117(18) 0.0234(19) 0.0183(18) -0.0036(15) 0.0005(14) -0.0036(15)
C10 0.0157(18) 0.0193(19) 0.0201(19) -0.0044(15) -0.0037(15) 0.0012(14)
C11 0.0204(19) 0.0169(18) 0.0166(18) -0.0017(14) -0.0033(15) -0.0028(15)
C12 0.0171(18) 0.0225(19) 0.0150(18) -0.0026(15) 0.0013(14) -0.0025(15)
C13 0.0150(17) 0.0173(18) 0.0156(17) -0.0009(14) 0.0007(14) -0.0005(14)
C14 0.023(2) 0.025(2) 0.026(2) 0.0048(16) -0.0021(17) -0.0032(16)
C15 0.0182(19) 0.032(2) 0.0216(19) 0.0116(16) -0.0038(16) -0.0071(17)
C16 0.023(2) 0.029(2) 0.041(3) 0.0144(19) -0.0097(18) -0.0013(18)
C17 0.026(2) 0.042(2) 0.0201(19) 0.0130(18) -0.0074(16) -0.0106(19)
C18 0.0152(19) 0.032(2) 0.021(2) -0.0078(17) 0.0005(16) -0.0036(17)
C19 0.022(2) 0.049(3) 0.027(2) -0.010(2) 0.0090(17) -0.002(2)
C20 0.0161(19) 0.022(2) 0.035(2) -0.0087(17) -0.0022(16) 0.0029(16)
C21 0.019(2) 0.024(2) 0.030(2) -0.0069(16) -0.0055(16) 0.0035(16)
C22 0.027(2) 0.023(2) 0.046(3) -0.0075(19) -0.002(2) -0.0019(18)
C23 0.027(2) 0.038(2) 0.034(2) -0.0140(19) -0.0074(18) 0.0046(19)
C24 0.0174(19) 0.026(2) 0.0201(19) 0.0000(16) 0.0026(15) -0.0004(15)
C25 0.0204(19) 0.032(2) 0.027(2) 0.0010(18) 0.0029(16) -0.0030(17)
C26 0.020(2) 0.027(2) 0.029(2) 0.0036(17) 0.0043(17) -0.0075(16)
C27 0.0109(18) 0.028(2) 0.0197(18) 0.0005(15) -0.0033(14) -0.0044(15)
C28 0.020(2) 0.0215(19) 0.029(2) -0.0054(15) -0.0016(15) -0.0012(16)
C29 0.0145(19) 0.025(2) 0.030(2) -0.0019(16) -0.0034(16) 0.0030(16)
C30 0.019(2) 0.026(2) 0.0248(19) -0.0026(15) -0.0037(16) -0.0044(15)
C31 0.024(2) 0.0213(19) 0.022(2) -0.0026(15) 0.0000(16) -0.0036(16)
C32 0.0164(19) 0.023(2) 0.0233(19) 0.0007(16) 0.0025(15) 0.0023(16)
C33 0.0124(17) 0.0171(18) 0.029(2) -0.0055(15) -0.0027(15) -0.0019(14)
C34 0.029(2) 0.036(2) 0.024(2) -0.002(2) -0.009(2) 0.0104(16)
C35 0.039(2) 0.041(3) 0.039(3) -0.023(2) -0.014(2) 0.008(2)
C36 0.031(2) 0.020(2) 0.062(3) -0.016(2) -0.003(2) -0.0013(18)
C37 0.028(2) 0.021(2) 0.052(3) 0.009(2) 0.008(2) 0.0033(17)
C38 0.021(2) 0.029(2) 0.027(2) 0.0003(17) 0.0019(17) 0.0023(17)
C39 0.0146(18) 0.0202(19) 0.026(2) -0.0071(16) -0.0010(15) -0.0017(15)
C40 0.020(2) 0.029(2) 0.024(2) -0.0032(16) -0.0032(16) -0.0072(16)
C41 0.023(2) 0.039(2) 0.031(2) -0.0169(18) 0.003(2) -0.006(2)
C42 0.022(2) 0.034(2) 0.045(3) -0.019(2) -0.002(2) 0.0002(18)
C43 0.020(2) 0.024(2) 0.041(2) -0.0046(17) -0.0089(18) -0.0006(17)
C44 0.020(2) 0.0223(19) 0.026(2) -0.0017(15) -0.0044(16) -0.0034(16)

loop_
_atom_type_symbol
_atom_type_description
_atom_type_scat_dispersion_real
_atom_type_scat_dispersion_imag
_atom_type_scat_source
C C 0.0033 0.0016 'International Tables Vol C Tables 4.2.6.8 and 6.1.1.4'
H H 0.0000 0.0000 'International Tables Vol C Tables 4.2.6.8 and 6.1.1.4'
N N 0.0061 0.0033 'International Tables Vol C Tables 4.2.6.8 and 6.1.1.4'
O O 0.0106 0.0060 'International Tables Vol C Tables 4.2.6.8 and 6.1.1.4'
P P 0.1023 0.0942 'International Tables Vol C Tables 4.2.6.8 and 6.1.1.4'
Rh Rh -1.1178 0.9187 'International Tables Vol C Tables 4.2.6.8 and 6.1.1.4'
Si Si 0.0817 0.0704 'International Tables Vol C Tables 4.2.6.8 and 6.1.1.4'

loop_
_geom_angle_atom_site_label_1
_geom_angle_atom_site_label_2
_geom_angle_atom_site_label_3
_geom_angle
_geom_angle_site_symmetry_1
_geom_angle_site_symmetry_3
_geom_angle_publ_flag
P1 Rh1 Si1 151.47(3) . . ?
P1 Rh1 H1 175.3(18) . . ?
P2 Rh1 P1 100.85(4) . . ?
P2 Rh1 Si1 106.95(3) . . ?
P2 Rh1 H1 82.5(17) . . ?
Si1 Rh1 H1 24.6(17) . . ?
N1 Rh1 P1 80.34(8) . . ?
N1 Rh1 P2 175.57(9) . . ?
N1 Rh1 Si1 72.44(8) . . ?
N1 Rh1 H1 96.6(17) . . ?
C2 P1 Rh1 102.37(11) . . ?
C2 P1 C15 104.07(17) . . ?
C2 P1 C18 104.37(17) . . ?
C15 P1 Rh1 122.79(13) . . ?
C15 P1 C18 107.34(19) . . ?
C18 P1 Rh1 113.73(13) . . ?
O1 P2 Rh1 108.46(10) . . ?
O1 P2 O2 102.28(13) . . ?
O2 P2 Rh1 126.63(10) . . ?
O3 P2 Rh1 125.14(10) . . ?
O3 P2 O1 101.28(13) . . ?
O3 P2 O2 88.56(13) . . ?
Rh1 Si1 H1 24.6(17) . . ?
C13 Si1 Rh1 90.12(11) . . ?
C13 Si1 C21 116.00(16) . . ?
C13 Si1 C24 109.72(16) . . ?
C13 Si1 H1 107.5(18) . . ?
C21 Si1 Rh1 103.53(13) . . ?
C21 Si1 H1 109.4(18) . . ?
C24 Si1 Rh1 127.69(12) . . ?
C24 Si1 C21 109.19(17) . . ?
C24 Si1 H1 104.3(17) . . ?
C27 O1 P2 126.5(2) . . ?
C33 O2 P2 126.2(2) . . ?
C39 O3 P2 126.2(2) . . ?
C1 N1 Rh1 119.8(2) . . ?
C1 N1 C8 118.9(3) . . ?
C8 N1 Rh1 119.8(2) . . ?
N1 C1 C2 118.5(3) . . ?
N1 C1 C6 124.3(3) . . ?
C2 C1 C6 117.2(3) . . ?
C1 C2 P1 113.1(3) . . ?
C3 C2 P1 126.3(3) . . ?
C3 C2 C1 120.6(3) . . ?
C2 C3 H3 118.8 . . ?
C4 C3 C2 122.4(3) . . ?
C4 C3 H3 118.8 . . ?
C3 C4 C5 116.5(3) . . ?
C3 C4 C7 122.0(3) . . ?
C5 C4 C7 121.4(3) . . ?
C4 C5 H5 118.6 . . ?
C6 C5 C4 122.8(4) . . ?
C6 C5 H5 118.6 . . ?
C1 C6 H6 119.8 . . ?
C5 C6 C1 120.5(3) . . ?
C5 C6 H6 119.8 . . ?
C4 C7 H7A 109.5 . . ?
C4 C7 H7B 109.5 . . ?
C4 C7 H7C 109.5 . . ?
H7A C7 H7B 109.5 . . ?
H7A C7 H7C 109.5 . . ?
H7B C7 H7C 109.5 . . ?
N1 C8 C9 123.0(3) . . ?
N1 C8 C13 118.5(3) . . ?
C13 C8 C9 118.4(3) . . ?
C8 C9 H9 119.7 . . ?
C10 C9 C8 120.6(3) . . ?
C10 C9 H9 119.7 . . ?
C9 C10 H10 119.0 . . ?
C9 C10 C11 122.0(3) . . ?
C11 C10 H10 119.0 . . ?
C10 C11 C14 120.5(3) . . ?
C12 C11 C10 117.5(3) . . ?
C12 C11 C14 122.0(3) . . ?
C11 C12 H12 118.9 . . ?
C11 C12 C13 122.1(3) . . ?
C13 C12 H12 118.9 . . ?
C8 C13 Si1 116.7(3) . . ?
C12 C13 Si1 123.7(3) . . ?
C12 C13 C8 119.4(3) . . ?
C11 C14 H14A 109.5 . . ?
C11 C14 H14B 109.5 . . ?
C11 C14 H14C 109.5 . . ?
H14A C14 H14B 109.5 . . ?
H14A C14 H14C 109.5 . . ?
H14B C14 H14C 109.5 . . ?
P1 C15 H15 107.5 . . ?
C16 C15 P1 108.9(3) . . ?
C16 C15 H15 107.5 . . ?
C16 C15 C17 112.4(3) . . ?
C17 C15 P1 112.8(3) . . ?
C17 C15 H15 107.5 . . ?
C15 C16 H16A 109.5 . . ?
C15 C16 H16B 109.5 . . ?
C15 C16 H16C 109.5 . . ?
H16A C16 H16B 109.5 . . ?
H16A C16 H16C 109.5 . . ?
H16B C16 H16C 109.5 . . ?
C15 C17 H17A 109.5 . . ?
C15 C17 H17B 109.5 . . ?
C15 C17 H17C 109.5 . . ?
H17A C17 H17B 109.5 . . ?
H17A C17 H17C 109.5 . . ?
H17B C17 H17C 109.5 . . ?
P1 C18 H18 107.6 . . ?
C19 C18 P1 114.0(3) . . ?
C19 C18 H18 107.6 . . ?
C20 C18 P1 108.8(3) . . ?
C20 C18 H18 107.6 . . ?
C20 C18 C19 111.1(3) . . ?
C18 C19 H19A 109.5 . . ?
C18 C19 H19B 109.5 . . ?
C18 C19 H19C 109.5 . . ?
H19A C19 H19B 109.5 . . ?
H19A C19 H19C 109.5 . . ?
H19B C19 H19C 109.5 . . ?
C18 C20 H20A 109.5 . . ?
C18 C20 H20B 109.5 . . ?
C18 C20 H20C 109.5 . . ?
H20A C20 H20B 109.5 . . ?
H20A C20 H20C 109.5 . . ?
H20B C20 H20C 109.5 . . ?
Si1 C21 H21 107.4 . . ?
C22 C21 Si1 115.0(3) . . ?
C22 C21 H21 107.4 . . ?
C22 C21 C23 110.8(3) . . ?
C23 C21 Si1 108.4(3) . . ?
C23 C21 H21 107.4 . . ?
C21 C22 H22A 109.5 . . ?
C21 C22 H22B 109.5 . . ?
C21 C22 H22C 109.5 . . ?
H22A C22 H22B 109.5 . . ?
H22A C22 H22C 109.5 . . ?
H22B C22 H22C 109.5 . . ?
C21 C23 H23A 109.5 . . ?
C21 C23 H23B 109.5 . . ?
C21 C23 H23C 109.5 . . ?
H23A C23 H23B 109.5 . . ?
H23A C23 H23C 109.5 . . ?
H23B C23 H23C 109.5 . . ?
Si1 C24 H24 107.3 . . ?
C25 C24 Si1 112.5(3) . . ?
C25 C24 H24 107.3 . . ?
C25 C24 C26 110.4(3) . . ?
C26 C24 Si1 111.9(3) . . ?
C26 C24 H24 107.3 . . ?
C24 C25 H25A 109.5 . . ?
C24 C25 H25B 109.5 . . ?
C24 C25 H25C 109.5 . . ?
H25A C25 H25B 109.5 . . ?
H25A C25 H25C 109.5 . . ?
H25B C25 H25C 109.5 . . ?
C24 C26 H26A 109.5 . . ?
C24 C26 H26B 109.5 . . ?
C24 C26 H26C 109.5 . . ?
H26A C26 H26B 109.5 . . ?
H26A C26 H26C 109.5 . . ?
H26B C26 H26C 109.5 . . ?
C28 C27 O1 119.2(3) . . ?
C28 C27 C32 121.5(3) . . ?
C32 C27 O1 119.1(3) . . ?
C27 C28 H28 120.6 . . ?
C27 C28 C29 118.9(3) . . ?
C29 C28 H28 120.6 . . ?
C28 C29 H29 120.0 . . ?
C30 C29 C28 120.0(3) . . ?
C30 C29 H29 120.0 . . ?
C29 C30 H30 119.8 . . ?
C31 C30 C29 120.4(3) . . ?
C31 C30 H30 119.8 . . ?
C30 C31 H31 119.8 . . ?
C30 C31 C32 120.3(3) . . ?
C32 C31 H31 119.8 . . ?
C27 C32 H32 120.5 . . ?
C31 C32 C27 119.0(3) . . ?
C31 C32 H32 120.5 . . ?
C34 C33 O2 124.6(3) . . ?
C34 C33 C38 120.7(3) . . ?
C38 C33 O2 114.7(3) . . ?
C33 C34 H34 120.6 . . ?
C33 C34 C35 118.8(4) . . ?
C35 C34 H34 120.6 . . ?
C34 C35 H35 119.2 . . ?
C36 C35 C34 121.6(4) . . ?
C36 C35 H35 119.2 . . ?
C35 C36 H36 120.3 . . ?
C35 C36 C37 119.4(4) . . ?
C37 C36 H36 120.3 . . ?
C36 C37 H37 120.0 . . ?
C36 C37 C38 120.1(4) . . ?
C38 C37 H37 120.0 . . ?
C33 C38 H38 120.3 . . ?
C37 C38 C33 119.4(4) . . ?
C37 C38 H38 120.3 . . ?
O3 C39 C40 115.5(3) . . ?
C44 C39 O3 122.9(3) . . ?
C44 C39 C40 121.6(4) . . ?
C39 C40 H40 120.5 . . ?
C41 C40 C39 119.0(4) . . ?
C41 C40 H40 120.5 . . ?
C40 C41 H41 119.9 . . ?
C40 C41 C42 120.2(4) . . ?
C42 C41 H41 119.9 . . ?
C41 C42 H42 119.8 . . ?
C43 C42 C41 120.3(4) . . ?
C43 C42 H42 119.8 . . ?
C42 C43 H43 119.9 . . ?
C42 C43 C44 120.3(4) . . ?
C44 C43 H43 119.9 . . ?
C39 C44 C43 118.6(4) . . ?
C39 C44 H44 120.7 . . ?
C43 C44 H44 120.7 . . ?

loop_
_geom_bond_atom_site_label_1
_geom_bond_atom_site_label_2
_geom_bond_distance
_geom_bond_site_symmetry_2
_geom_bond_publ_flag
Rh1 P1 2.2618(9) . ?
Rh1 P2 2.1646(9) . ?
Rh1 Si1 2.7883(10) . ?
Rh1 N1 2.104(3) . ?
Rh1 H1 1.53(2) . ?
P1 C2 1.815(4) . ?
P1 C15 1.839(4) . ?
P1 C18 1.849(4) . ?
P2 O1 1.627(3) . ?
P2 O2 1.630(3) . ?
P2 O3 1.623(3) . ?
Si1 C13 1.862(4) . ?
Si1 C21 1.884(4) . ?
Si1 C24 1.882(4) . ?
Si1 H1 1.53(2) . ?
O1 C27 1.403(4) . ?
O2 C33 1.390(4) . ?
O3 C39 1.385(4) . ?
N1 C1 1.389(5) . ?
N1 C8 1.399(5) . ?
C1 C2 1.407(5) . ?
C1 C6 1.413(5) . ?
C2 C3 1.394(5) . ?
C3 H3 0.9500 . ?
C3 C4 1.387(5) . ?
C4 C5 1.394(6) . ?
C4 C7 1.501(5) . ?
C5 H5 0.9500 . ?
C5 C6 1.382(5) . ?
C6 H6 0.9500 . ?
C7 H7A 0.9800 . ?
C7 H7B 0.9800 . ?
C7 H7C 0.9800 . ?
C8 C9 1.407(5) . ?
C8 C13 1.407(5) . ?
C9 H9 0.9500 . ?
C9 C10 1.375(5) . ?
C10 H10 0.9500 . ?
C10 C11 1.394(5) . ?
C11 C12 1.387(5) . ?
C11 C14 1.506(5) . ?
C12 H12 0.9500 . ?
C12 C13 1.404(5) . ?
C14 H14A 0.9800 . ?
C14 H14B 0.9800 . ?
C14 H14C 0.9800 . ?
C15 H15 1.0000 . ?
C15 C16 1.522(6) . ?
C15 C17 1.527(5) . ?
C16 H16A 0.9800 . ?
C16 H16B 0.9800 . ?
C16 H16C 0.9800 . ?
C17 H17A 0.9800 . ?
C17 H17B 0.9800 . ?
C17 H17C 0.9800 . ?
C18 H18 1.0000 . ?
C18 C19 1.537(5) . ?
C18 C20 1.528(6) . ?
C19 H19A 0.9800 . ?
C19 H19B 0.9800 . ?
C19 H19C 0.9800 . ?
C20 H20A 0.9800 . ?
C20 H20B 0.9800 . ?
C20 H20C 0.9800 . ?
C21 H21 1.0000 . ?
C21 C22 1.526(6) . ?
C21 C23 1.535(6) . ?
C22 H22A 0.9800 . ?
C22 H22B 0.9800 . ?
C22 H22C 0.9800 . ?
C23 H23A 0.9800 . ?
C23 H23B 0.9800 . ?
C23 H23C 0.9800 . ?
C24 H24 1.0000 . ?
C24 C25 1.538(5) . ?
C24 C26 1.544(5) . ?
C25 H25A 0.9800 . ?
C25 H25B 0.9800 . ?
C25 H25C 0.9800 . ?
C26 H26A 0.9800 . ?
C26 H26B 0.9800 . ?
C26 H26C 0.9800 . ?
C27 C28 1.379(5) . ?
C27 C32 1.395(5) . ?
C28 H28 0.9500 . ?
C28 C29 1.394(5) . ?
C29 H29 0.9500 . ?
C29 C30 1.393(5) . ?
C30 H30 0.9500 . ?
C30 C31 1.378(5) . ?
C31 H31 0.9500 . ?
C31 C32 1.383(5) . ?
C32 H32 0.9500 . ?
C33 C34 1.364(6) . ?
C33 C38 1.389(5) . ?
C34 H34 0.9500 . ?
C34 C35 1.380(6) . ?
C35 H35 0.9500 . ?
C35 C36 1.368(6) . ?
C36 H36 0.9500 . ?
C36 C37 1.371(7) . ?
C37 H37 0.9500 . ?
C37 C38 1.385(6) . ?
C38 H38 0.9500 . ?
C39 C40 1.390(5) . ?
C39 C44 1.377(5) . ?
C40 H40 0.9500 . ?
C40 C41 1.377(6) . ?
C41 H41 0.9500 . ?
C41 C42 1.384(6) . ?
C42 H42 0.9500 . ?
C42 C43 1.380(6) . ?
C43 H43 0.9500 . ?
C43 C44 1.392(5) . ?
C44 H44 0.9500 . ?

loop_
_geom_torsion_atom_site_label_1
_geom_torsion_atom_site_label_2
_geom_torsion_atom_site_label_3
_geom_torsion_atom_site_label_4
_geom_torsion
_geom_torsion_site_symmetry_1
_geom_torsion_site_symmetry_2
_geom_torsion_site_symmetry_3
_geom_torsion_site_symmetry_4
_geom_torsion_publ_flag
Rh1 P1 C2 C1 -18.3(3) . . . . ?
Rh1 P1 C2 C3 164.1(3) . . . . ?
Rh1 P1 C15 C16 -47.9(3) . . . . ?
Rh1 P1 C15 C17 77.6(3) . . . . ?
Rh1 P1 C18 C19 172.6(2) . . . . ?
Rh1 P1 C18 C20 48.0(3) . . . . ?
Rh1 P2 O1 C27 171.1(3) . . . . ?
Rh1 P2 O2 C33 37.2(3) . . . . ?
Rh1 P2 O3 C39 -24.6(3) . . . . ?
Rh1 Si1 C13 C8 -25.9(3) . . . . ?
Rh1 Si1 C13 C12 148.9(3) . . . . ?
Rh1 Si1 C21 C22 42.3(3) . . . . ?
Rh1 Si1 C21 C23 167.0(2) . . . . ?
Rh1 Si1 C24 C25 77.8(3) . . . . ?
Rh1 Si1 C24 C26 -47.2(3) . . . . ?
Rh1 N1 C1 C2 16.2(5) . . . . ?
Rh1 N1 C1 C6 -161.6(3) . . . . ?
Rh1 N1 C8 C9 -132.7(3) . . . . ?
Rh1 N1 C8 C13 43.2(4) . . . . ?
P1 C2 C3 C4 177.9(3) . . . . ?
P2 O1 C27 C28 96.9(4) . . . . ?
P2 O1 C27 C32 -89.0(4) . . . . ?
P2 O2 C33 C34 25.9(5) . . . . ?
P2 O2 C33 C38 -155.4(3) . . . . ?
P2 O3 C39 C40 141.6(3) . . . . ?
P2 O3 C39 C44 -39.6(5) . . . . ?
O1 P2 O2 C33 -87.2(3) . . . . ?
O1 P2 O3 C39 97.7(3) . . . . ?
O1 C27 C28 C29 173.7(3) . . . . ?
O1 C27 C32 C31 -175.0(3) . . . . ?
O2 P2 O1 C27 -53.2(3) . . . . ?
O2 P2 O3 C39 -160.0(3) . . . . ?
O2 C33 C34 C35 179.1(3) . . . . ?
O2 C33 C38 C37 -179.1(3) . . . . ?
O3 P2 O1 C27 37.8(3) . . . . ?
O3 P2 O2 C33 171.5(3) . . . . ?
O3 C39 C40 C41 -179.3(3) . . . . ?
O3 C39 C44 C43 -179.7(3) . . . . ?
N1 C1 C2 P1 3.5(5) . . . . ?
N1 C1 C2 C3 -178.7(3) . . . . ?
N1 C1 C6 C5 178.4(3) . . . . ?
N1 C8 C9 C10 174.8(3) . . . . ?
N1 C8 C13 Si1 -0.6(4) . . . . ?
N1 C8 C13 C12 -175.7(3) . . . . ?
C1 N1 C8 C9 33.3(5) . . . . ?
C1 N1 C8 C13 -150.8(3) . . . . ?
C1 C2 C3 C4 0.4(6) . . . . ?
C2 P1 C15 C16 67.2(3) . . . . ?
C2 P1 C15 C17 -167.3(3) . . . . ?
C2 P1 C18 C19 61.9(3) . . . . ?
C2 P1 C18 C20 -62.7(3) . . . . ?
C2 C1 C6 C5 0.5(6) . . . . ?
C2 C3 C4 C5 0.0(6) . . . . ?
C2 C3 C4 C7 179.0(4) . . . . ?
C3 C4 C5 C6 -0.2(6) . . . . ?
C4 C5 C6 C1 -0.1(6) . . . . ?
C6 C1 C2 P1 -178.5(3) . . . . ?
C6 C1 C2 C3 -0.6(6) . . . . ?
C7 C4 C5 C6 -179.1(4) . . . . ?
C8 N1 C1 C2 -149.8(4) . . . . ?
C8 N1 C1 C6 32.4(5) . . . . ?
C8 C9 C10 C11 1.0(5) . . . . ?
C9 C8 C13 Si1 175.4(3) . . . . ?
C9 C8 C13 C12 0.4(5) . . . . ?
C9 C10 C11 C12 -0.1(5) . . . . ?
C9 C10 C11 C14 -178.3(3) . . . . ?
C10 C11 C12 C13 -0.6(5) . . . . ?
C11 C12 C13 Si1 -174.2(3) . . . . ?
C11 C12 C13 C8 0.4(5) . . . . ?
C13 Si1 C21 C22 -54.6(3) . . . . ?
C13 Si1 C21 C23 70.1(3) . . . . ?
C13 Si1 C24 C25 -176.0(3) . . . . ?
C13 Si1 C24 C26 59.1(3) . . . . ?
C13 C8 C9 C10 -1.1(5) . . . . ?
C14 C11 C12 C13 177.6(3) . . . . ?
C15 P1 C2 C1 -147.1(3) . . . . ?
C15 P1 C2 C3 35.3(4) . . . . ?
C15 P1 C18 C19 -48.2(3) . . . . ?
C15 P1 C18 C20 -172.8(3) . . . . ?
C18 P1 C2 C1 100.5(3) . . . . ?
C18 P1 C2 C3 -77.2(4) . . . . ?
C18 P1 C15 C16 177.5(3) . . . . ?
C18 P1 C15 C17 -57.0(3) . . . . ?
C21 Si1 C13 C8 79.2(3) . . . . ?
C21 Si1 C13 C12 -105.9(3) . . . . ?
C21 Si1 C24 C25 -47.8(3) . . . . ?
C21 Si1 C24 C26 -172.8(3) . . . . ?
C24 Si1 C13 C8 -156.5(3) . . . . ?
C24 Si1 C13 C12 18.3(3) . . . . ?
C24 Si1 C21 C22 -179.1(3) . . . . ?
C24 Si1 C21 C23 -54.5(3) . . . . ?
C27 C28 C29 C30 0.7(6) . . . . ?
C28 C27 C32 C31 -1.0(6) . . . . ?
C28 C29 C30 C31 0.0(6) . . . . ?
C29 C30 C31 C32 -1.3(6) . . . . ?
C30 C31 C32 C27 1.8(6) . . . . ?
C32 C27 C28 C29 -0.2(6) . . . . ?
C33 C34 C35 C36 -0.7(6) . . . . ?
C34 C33 C38 C37 -0.4(6) . . . . ?
C34 C35 C36 C37 0.7(7) . . . . ?
C35 C36 C37 C38 -0.6(7) . . . . ?
C36 C37 C38 C33 0.4(6) . . . . ?
C38 C33 C34 C35 0.5(6) . . . . ?
C39 C40 C41 C42 -1.4(6) . . . . ?
C40 C39 C44 C43 -1.1(5) . . . . ?
C40 C41 C42 C43 -0.1(6) . . . . ?
C41 C42 C43 C44 1.0(6) . . . . ?
C42 C43 C44 C39 -0.4(6) . . . . ?
C44 C39 C40 C41 2.0(6) . . . . ?
